data_4327848
loop_
_publ_author_name
'Limin Yang'
'Xiaohui Hua'
'Junhui Xue'
'Qinghua Pan'
'Lei Yu'
'Weihong Li'
'Yizhuang Xu'
'Guozhong Zhao'
'Liming Liu'
'Kexin Liu'
'Jia'er Chen'
'Jinguang Wu'

_publ_contact_author 'LiMin Yang'
_publ_contact_author_address
;  School of Physics
   Peking University
   Beijing,100871
   P.R.China
;
_publ_contact_author_email yanglm@pku.edu.cn
_publ_contact_author_fax +86-10-62758849
_publ_contact_author_phone +86-10-62751889
_publ_section_title
;
 Interactions between Metal Ions and Carbohydrates. Spectroscopic
 Characterization and the Topology Coordination Behavior of Erythritol
 with Trivalent Lanthanide Ions
;
_journal_name_full 'Inorganic Chemistry'
_journal_page_first 499
_journal_page_last 510
_journal_paper_doi 10.1021/ic2019605
_journal_volume 51
_journal_year 2012
_chemical_formula_sum 'C6 H16 Gd N3 O14'
_chemical_formula_weight 511.47
_chemical_name_systematic
; 
 ? 
;
_space_group_IT_number 14
_symmetry_cell_setting monoclinic
_symmetry_space_group_name_Hall '-P 2ybc'
_symmetry_space_group_name_H-M 'P 1 21/c 1'
_atom_sites_solution_hydrogens geom
_atom_sites_solution_primary direct
_atom_sites_solution_secondary difmap
_audit_creation_method SHELXL-97
_cell_angle_alpha 90.00
_cell_angle_beta 100.68(3)
_cell_angle_gamma 90.00
_cell_formula_units_Z 4
_cell_length_a 7.8146(16)
_cell_length_b 12.839(3)
_cell_length_c 15.207(3)
_cell_measurement_reflns_used 5052
_cell_measurement_temperature 173.15
_cell_measurement_theta_max 27.4848
_cell_measurement_theta_min 1.3627
_cell_volume 1499.3(6)
_computing_cell_refinement 'CrystalClear (Rigaku Inc., 2007)'
_computing_data_collection 'CrystalClear (Rigaku Inc., 2007)'
_computing_data_reduction 'CrystalClear (Rigaku Inc., 2007)'
_computing_structure_refinement 'SHELXL-97 (Sheldrick, 1997)'
_computing_structure_solution 'SHELXS-97 (Sheldrick, 1990)'
_diffrn_ambient_temperature 173.15
_diffrn_detector_area_resol_mean 28.5714
_diffrn_measured_fraction_theta_full 0.990
_diffrn_measured_fraction_theta_max 0.990
_diffrn_measurement_method dtprofit.ref
_diffrn_radiation_monochromator Confocal
_diffrn_radiation_source 'Rotating Anode'
_diffrn_radiation_type MoK\a
_diffrn_radiation_wavelength 0.71073
_diffrn_reflns_av_R_equivalents 0.0364
_diffrn_reflns_av_sigmaI/netI 0.0436
_diffrn_reflns_limit_h_max 10
_diffrn_reflns_limit_h_min -10
_diffrn_reflns_limit_k_max 16
_diffrn_reflns_limit_k_min -16
_diffrn_reflns_limit_l_max 19
_diffrn_reflns_limit_l_min -13
_diffrn_reflns_number 7002
_diffrn_reflns_theta_full 27.48
_diffrn_reflns_theta_max 27.48
_diffrn_reflns_theta_min 2.09
_exptl_absorpt_coefficient_mu 4.507
_exptl_absorpt_correction_T_max 1.000
_exptl_absorpt_correction_T_min 0.6035
_exptl_absorpt_correction_type multi-scan
_exptl_crystal_colour colorless
_exptl_crystal_density_diffrn 2.266
_exptl_crystal_description block
_exptl_crystal_F_000 996
_exptl_crystal_size_max 0.201
_exptl_crystal_size_mid 0.112
_exptl_crystal_size_min 0.053
_refine_diff_density_max 0.816
_refine_diff_density_min -0.903
_refine_diff_density_rms 0.167
_refine_ls_extinction_method none
_refine_ls_goodness_of_fit_ref 1.115
_refine_ls_hydrogen_treatment mixed
_refine_ls_matrix_type full
_refine_ls_number_parameters 239
_refine_ls_number_reflns 3401
_refine_ls_number_restraints 8
_refine_ls_restrained_S_all 1.114
_refine_ls_R_factor_all 0.0425
_refine_ls_R_factor_gt 0.0379
_refine_ls_shift/su_max 0.001
_refine_ls_shift/su_mean 0.000
_refine_ls_structure_factor_coef Fsqd
_refine_ls_weighting_details 'calc w=1/[\s^2^(Fo^2^)+(0.0222P)^2^+8.5565P] where P=(Fo^2^+2Fc^2^)/3'
_refine_ls_weighting_scheme calc
_refine_ls_wR_factor_gt 0.0809
_refine_ls_wR_factor_ref 0.0835
_reflns_number_gt 3153
_reflns_number_total 3401
_reflns_threshold_expression >2sigma(I)
_cod_data_source_file ic2019605_si_001_4.cif
_cod_data_source_block mx1041
_cod_original_cell_volume 1499.4(5)
_cod_database_code 4327848

loop_
_symmetry_equiv_pos_as_xyz
'x, y, z'
'-x, y+1/2, -z+1/2'
'-x, -y, -z'
'x, -y-1/2, z-1/2'

loop_
_atom_site_label
_atom_site_type_symbol
_atom_site_fract_x
_atom_site_fract_y
_atom_site_fract_z
_atom_site_U_iso_or_equiv
_atom_site_adp_type
_atom_site_occupancy
_atom_site_symmetry_multiplicity
_atom_site_calc_flag
_atom_site_refinement_flags
Gd1 Gd 0.62469(3) 0.103863(18) 0.246247(15) 0.01227(8) Uani 1 1 d .
O7 O 0.6840(5) -0.0947(3) 0.2639(2) 0.0186(8) Uani 1 1 d .
O1 O 0.4309(5) 0.0131(3) 0.1216(2) 0.0222(8) Uani 1 1 d .
O2 O 0.4731(5) 0.1762(3) 0.1027(2) 0.0207(8) Uani 1 1 d .
O3 O 0.2968(5) 0.0916(3) -0.0004(3) 0.0286(9) Uani 1 1 d .
O8 O 0.8549(5) 0.0097(3) 0.3512(2) 0.0198(8) Uani 1 1 d .
O5 O 0.6742(5) 0.2971(3) 0.2308(2) 0.0203(8) Uani 1 1 d .
O6 O 0.9186(5) 0.3747(3) 0.2861(3) 0.0282(9) Uani 1 1 d .
N1 N 0.3972(6) 0.0932(4) 0.0728(3) 0.0180(9) Uani 1 1 d .
O9 O 0.8928(6) -0.1572(3) 0.3654(3) 0.0280(9) Uani 1 1 d .
N2 N 0.8347(6) 0.2948(4) 0.2692(3) 0.0191(9) Uani 1 1 d .
O4 O 0.8987(5) 0.2051(3) 0.2871(3) 0.0221(8) Uani 1 1 d .
N3 N 0.8134(6) -0.0830(3) 0.3278(3) 0.0181(9) Uani 1 1 d .
O11 O 0.3557(5) 0.1897(3) 0.2598(2) 0.0162(7) Uani 1 1 d D
H11 H 0.345(8) 0.250(2) 0.244(4) 0.019 Uiso 1 1 d D
O10 O 0.6330(5) 0.1729(3) 0.3935(2) 0.0152(7) Uani 1 1 d .
H10 H 0.687(8) 0.139(5) 0.435(4) 0.018 Uiso 1 1 d .
O14 O 0.8064(5) 0.0513(3) 0.1423(3) 0.0214(8) Uani 1 1 d D
H14 H 0.765(8) 0.007(4) 0.106(3) 0.026 Uiso 1 1 d D
O12 O 0.4272(5) 0.0071(3) 0.3303(2) 0.0162(7) Uani 1 1 d D
H12 H 0.402(8) -0.050(2) 0.310(4) 0.019 Uiso 1 1 d D
C5 C 0.9520(7) 0.0941(4) 0.1069(4) 0.0208(11) Uani 1 1 d .
H5A H 1.0217 0.0377 0.0898 0.025 Uiso 1 1 calc R
H5B H 1.0251 0.1349 0.1528 0.025 Uiso 1 1 calc R
C2 C 0.3224(6) 0.1774(4) 0.3492(3) 0.0146(10) Uani 1 1 d D
H2 H 0.217(3) 0.2172(17) 0.358(4) 0.017 Uiso 1 1 d D
C3 C 0.2849(6) 0.0633(4) 0.3566(3) 0.0141(10) Uani 1 1 d D
H3 H 0.179(6) 0.045(3) 0.3143(14) 0.017 Uiso 1 1 d D
O13 O 0.2276(5) -0.0774(3) 0.4545(2) 0.0210(8) Uani 1 1 d D
H13 H 0.128(4) -0.087(5) 0.429(4) 0.025 Uiso 1 1 d D
C1 C 0.4774(7) 0.2202(4) 0.4133(4) 0.0181(11) Uani 1 1 d D
H1A H 0.4830 0.2952 0.4069 0.022 Uiso 1 1 calc R
H1B H 0.4664 0.2047 0.4745 0.022 Uiso 1 1 calc R
C4 C 0.2596(7) 0.0318(4) 0.4497(3) 0.0193(11) Uani 1 1 d D
H4A H 0.3630 0.0498 0.4929 0.023 Uiso 1 1 calc R
H4B H 0.1622 0.0700 0.4650 0.023 Uiso 1 1 calc R
C6 C 0.8880(8) 0.1616(5) 0.0271(4) 0.0271(13) Uani 1 1 d .
H6A H 0.8191 0.1206 -0.0192 0.041 Uiso 1 1 calc R
H6B H 0.9857 0.1904 0.0054 0.041 Uiso 1 1 calc R
H6C H 0.8182 0.2171 0.0439 0.041 Uiso 1 1 calc R

loop_
_atom_site_aniso_label
_atom_site_aniso_U_11
_atom_site_aniso_U_22
_atom_site_aniso_U_33
_atom_site_aniso_U_23
_atom_site_aniso_U_13
_atom_site_aniso_U_12
Gd1 0.01274(13) 0.01200(13) 0.01168(12) -0.00019(9) 0.00126(8) -0.00042(10)
O7 0.0150(18) 0.0181(19) 0.0221(18) -0.0041(15) 0.0016(14) -0.0041(15)
O1 0.024(2) 0.019(2) 0.0223(19) 0.0003(16) 0.0001(15) -0.0037(16)
O2 0.026(2) 0.0184(19) 0.0165(17) -0.0003(15) 0.0005(15) -0.0017(16)
O3 0.025(2) 0.040(3) 0.0176(19) -0.0049(18) -0.0036(16) -0.0065(19)
O8 0.0203(19) 0.0115(18) 0.0251(19) -0.0021(15) -0.0018(15) 0.0018(15)
O5 0.0161(18) 0.021(2) 0.0229(19) 0.0013(15) 0.0002(14) -0.0016(16)
O6 0.024(2) 0.017(2) 0.042(3) -0.0063(17) 0.0042(18) -0.0113(17)
N1 0.015(2) 0.027(2) 0.0123(19) -0.0013(18) 0.0024(16) -0.0015(19)
O9 0.031(2) 0.018(2) 0.032(2) 0.0046(17) -0.0015(18) 0.0072(18)
N2 0.019(2) 0.018(2) 0.021(2) 0.0019(18) 0.0051(17) -0.0022(18)
O4 0.0187(19) 0.0127(18) 0.033(2) 0.0017(16) 0.0004(16) -0.0004(15)
N3 0.019(2) 0.018(2) 0.018(2) 0.0000(17) 0.0054(17) -0.0008(18)
O11 0.0186(18) 0.0124(17) 0.0172(17) 0.0033(14) 0.0028(14) -0.0007(15)
O10 0.0146(17) 0.0140(18) 0.0157(17) 0.0018(14) -0.0001(13) 0.0047(15)
O14 0.024(2) 0.019(2) 0.024(2) -0.0064(15) 0.0120(16) -0.0047(17)
O12 0.0181(18) 0.0088(17) 0.0226(18) -0.0034(14) 0.0059(14) -0.0018(14)
C5 0.016(3) 0.023(3) 0.024(3) 0.002(2) 0.006(2) -0.002(2)
C2 0.014(2) 0.013(2) 0.016(2) -0.0002(19) 0.0043(19) 0.002(2)
C3 0.013(2) 0.016(2) 0.015(2) 0.0021(19) 0.0040(18) 0.004(2)
O13 0.023(2) 0.023(2) 0.0169(18) 0.0059(15) 0.0026(15) -0.0008(17)
C1 0.015(2) 0.015(3) 0.024(3) -0.004(2) 0.003(2) -0.003(2)
C4 0.025(3) 0.021(3) 0.012(2) 0.000(2) 0.003(2) 0.001(2)
C6 0.032(3) 0.024(3) 0.023(3) 0.004(2) 0.000(2) -0.003(3)

loop_
_atom_type_symbol
_atom_type_description
_atom_type_scat_dispersion_real
_atom_type_scat_dispersion_imag
_atom_type_scat_source
C C 0.0033 0.0016 'International Tables Vol C Tables 4.2.6.8 and 6.1.1.4'
H H 0.0000 0.0000 'International Tables Vol C Tables 4.2.6.8 and 6.1.1.4'
N N 0.0061 0.0033 'International Tables Vol C Tables 4.2.6.8 and 6.1.1.4'
O O 0.0106 0.0060 'International Tables Vol C Tables 4.2.6.8 and 6.1.1.4'
Gd Gd -0.1653 3.9035 'International Tables Vol C Tables 4.2.6.8 and 6.1.1.4'

loop_
_geom_angle_atom_site_label_1
_geom_angle_atom_site_label_2
_geom_angle_atom_site_label_3
_geom_angle
O10 Gd1 O14 143.05(13)
O10 Gd1 O11 67.97(12)
O14 Gd1 O11 144.28(13)
O10 Gd1 O2 127.84(12)
O14 Gd1 O2 76.65(13)
O11 Gd1 O2 67.72(12)
O10 Gd1 O4 72.55(13)
O14 Gd1 O4 74.03(13)
O11 Gd1 O4 117.61(12)
O2 Gd1 O4 105.96(13)
O10 Gd1 O1 142.43(12)
O14 Gd1 O1 73.63(13)
O11 Gd1 O1 82.08(13)
O2 Gd1 O1 51.40(13)
O4 Gd1 O1 144.20(13)
O10 Gd1 O8 71.89(12)
O14 Gd1 O8 80.84(14)
O11 Gd1 O8 134.78(12)
O2 Gd1 O8 157.48(13)
O4 Gd1 O8 66.82(12)
O1 Gd1 O8 121.84(13)
O10 Gd1 O12 67.66(12)
O14 Gd1 O12 133.56(12)
O11 Gd1 O12 63.56(12)
O2 Gd1 O12 113.44(13)
O4 Gd1 O12 135.68(13)
O1 Gd1 O12 79.11(12)
O8 Gd1 O12 82.68(12)
O10 Gd1 O5 75.27(12)
O14 Gd1 O5 95.45(13)
O11 Gd1 O5 73.20(12)
O2 Gd1 O5 66.73(12)
O4 Gd1 O5 50.94(12)
O1 Gd1 O5 118.11(12)
O8 Gd1 O5 115.58(12)
O12 Gd1 O5 130.72(12)
O10 Gd1 O7 107.03(12)
O14 Gd1 O7 71.18(12)
O11 Gd1 O7 125.48(12)
O2 Gd1 O7 120.59(12)
O4 Gd1 O7 111.05(12)
O1 Gd1 O7 71.97(12)
O8 Gd1 O7 50.36(12)
O12 Gd1 O7 64.90(11)
O5 Gd1 O7 161.03(12)
O10 Gd1 N1 140.64(12)
O14 Gd1 N1 74.11(13)
O11 Gd1 N1 72.70(12)
O2 Gd1 N1 25.62(12)
O4 Gd1 N1 127.39(13)
O1 Gd1 N1 25.79(12)
O8 Gd1 N1 144.12(12)
O12 Gd1 N1 96.24(12)
O5 Gd1 N1 92.32(12)
O7 Gd1 N1 96.63(12)
O10 Gd1 N2 70.28(12)
O14 Gd1 N2 85.83(13)
O11 Gd1 N2 94.88(13)
O2 Gd1 N2 87.53(13)
O4 Gd1 N2 25.29(12)
O1 Gd1 N2 136.91(12)
O8 Gd1 N2 90.45(12)
O12 Gd1 N2 137.44(12)
O5 Gd1 N2 25.78(12)
O7 Gd1 N2 136.30(12)
N1 Gd1 N2 112.50(13)
N3 O7 Gd1 93.7(3)
N1 O1 Gd1 95.6(3)
N1 O2 Gd1 96.8(3)
N3 O8 Gd1 99.1(3)
N2 O5 Gd1 95.1(3)
O3 N1 O2 121.1(5)
O3 N1 O1 122.8(5)
O2 N1 O1 116.2(4)
O3 N1 Gd1 177.8(4)
O2 N1 Gd1 57.6(2)
O1 N1 Gd1 58.6(2)
O6 N2 O4 123.0(5)
O6 N2 O5 121.3(5)
O4 N2 O5 115.6(4)
O6 N2 Gd1 174.4(4)
O4 N2 Gd1 57.0(2)
O5 N2 Gd1 59.1(2)
N2 O4 Gd1 97.7(3)
O9 N3 O8 121.4(4)
O9 N3 O7 121.8(5)
O8 N3 O7 116.8(4)
O9 N3 Gd1 176.7(4)
O8 N3 Gd1 55.9(2)
O7 N3 Gd1 60.9(2)
C2 O11 Gd1 110.1(3)
C1 O10 Gd1 118.2(3)
C5 O14 Gd1 137.3(3)
C3 O12 Gd1 118.2(3)
O14 C5 C6 110.6(5)
O11 C2 C3 104.5(4)
O11 C2 C1 107.8(4)
C3 C2 C1 116.8(4)
O12 C3 C2 107.2(4)
O12 C3 C4 111.4(4)
C2 C3 C4 113.0(4)
O10 C1 C2 108.6(4)
O13 C4 C3 111.3(4)

loop_
_geom_bond_atom_site_label_1
_geom_bond_atom_site_label_2
_geom_bond_distance
Gd1 O10 2.398(4)
Gd1 O14 2.408(4)
Gd1 O11 2.416(4)
Gd1 O2 2.464(4)
Gd1 O4 2.483(4)
Gd1 O1 2.487(4)
Gd1 O8 2.487(4)
Gd1 O12 2.508(4)
Gd1 O5 2.529(4)
Gd1 O7 2.596(4)
Gd1 N1 2.899(4)
Gd1 N2 2.935(5)
O7 N3 1.275(6)
O1 N1 1.267(6)
O2 N1 1.262(6)
O3 N1 1.237(6)
O8 N3 1.266(6)
O5 N2 1.282(6)
O6 N2 1.219(6)
O9 N3 1.220(6)
N2 O4 1.265(6)
O11 C2 1.439(6)
O10 C1 1.440(6)
O14 C5 1.454(6)
O12 C3 1.443(6)
C5 C6 1.500(7)
C2 C3 1.502(7)
C2 C1 1.511(7)
C3 C4 1.520(7)
O13 C4 1.428(6)
